data_4020907
loop_
_publ_author_name
'T. Govindaraju'
'Vaijayanti A. Kumar'
'Krishna N. Ganesh'

_publ_section_title
;
 Synthesis and Evaluation of (1S,2R/1R,2S)-Aminocyclohexylglycyl
 PNAs as Conformationally Preorganized PNA Analogues
 for DNA/RNA Recognition
;
_journal_name_full 'Journal of Organic Chemistry'
_journal_page_first 1858
_journal_page_last 1865
_journal_paper_doi 10.1021/jo035747x
_journal_volume 69
_journal_year 2004
_chemical_formula_moiety 'C12 H23 N O5 S'
_chemical_formula_sum 'C12 H23 N O5 S'
_chemical_formula_weight 293.37
_chemical_melting_point 394.15
_space_group_IT_number 19
_symmetry_cell_setting orthorhombic
_symmetry_space_group_name_Hall 'P 2ac 2ab'
_symmetry_space_group_name_H-M 'P 21 21 21'
_cell_angle_alpha 90.00
_cell_angle_beta 90.00
_cell_angle_gamma 90.00
_cell_formula_units_Z 4
_cell_length_a 5.232(3)
_cell_length_b 9.090(4)
_cell_length_c 32.408(16)
_cell_measurement_temperature 293(2)
_cell_volume 1541.4(13)
_diffrn_ambient_temperature 293(2)
_exptl_crystal_density_diffrn 1.264
_cod_depositor_comments
;
The following automatic conversions were performed:
'_symmetry_cell_setting' value 'Orthorhombic' changed to 'orthorhombic'
according to '/home/saulius/struct/CIF-dictionaries/cif_core.dic'
dictionary named 'cif_core.dic' version 2.4.1 from 2010-06-29.

Automatic conversion script
Id: cif_fix_enum 1527 2010-12-29 10:47:43Z saulius 

The following automatic conversions were performed:

'_chemical_melting_point' value '121 deg C' was changed to '394.15' -
it was converted from degrees Celsius(C) to Kelvins(K).

Automatic conversion script
Id: cif_fix_values 1646 2011-03-28 12:23:43Z adriana 
;
_cod_database_code 4020907

loop_
_symmetry_equiv_pos_as_xyz
'x, y, z'
'-x+1/2, -y, z+1/2'
'-x, y+1/2, -z+1/2'
'x+1/2, -y+1/2, -z'

loop_
_atom_site_label
_atom_site_type_symbol
_atom_site_fract_x
_atom_site_fract_y
_atom_site_fract_z
_atom_site_U_iso_or_equiv
_atom_site_adp_type
_atom_site_occupancy
_atom_site_symmetry_multiplicity
_atom_site_calc_flag
_atom_site_refinement_flags
_atom_site_disorder_assembly
_atom_site_disorder_group
S1 S 1.10227(18) -0.05635(10) 0.94712(3) 0.0441(3) Uani 1 1 d . . .
O1 O 0.9831(5) 0.0945(3) 0.93381(8) 0.0535(7) Uani 1 1 d . . .
O2 O 1.2263(6) -0.0403(3) 0.98580(8) 0.0679(8) Uani 1 1 d . . .
O3 O 1.2482(7) -0.1156(3) 0.91418(9) 0.0652(8) Uani 1 1 d . . .
O4 O 0.6396(5) 0.0941(3) 0.83964(9) 0.0589(8) Uani 1 1 d . . .
O5 O 0.9391(4) -0.0509(3) 0.80927(7) 0.0461(6) Uani 1 1 d . . .
N1 N 1.0633(6) 0.1348(3) 0.84716(8) 0.0393(7) Uani 1 1 d . . .
H1A H 1.2125 0.1085 0.8388 0.047 Uiso 1 1 calc R . .
C1 C 1.1520(7) 0.2116(4) 0.91807(10) 0.0416(9) Uani 1 1 d . . .
H1 H 1.3256 0.1729 0.9147 0.050 Uiso 1 1 calc R . .
C2 C 1.0451(7) 0.2564(3) 0.87598(9) 0.0363(8) Uani 1 1 d . . .
H2 H 0.8639 0.2806 0.8795 0.044 Uiso 1 1 calc R . .
C3 C 1.1801(9) 0.3918(4) 0.86020(11) 0.0545(11) Uani 1 1 d . . .
H3A H 1.0999 0.4236 0.8347 0.065 Uiso 1 1 calc R . .
H3B H 1.3567 0.3676 0.8541 0.065 Uiso 1 1 calc R . .
C4 C 1.1726(10) 0.5172(4) 0.89127(12) 0.0643(13) Uani 1 1 d . . .
H4B H 1.2649 0.6011 0.8804 0.077 Uiso 1 1 calc R . .
H4A H 0.9968 0.5467 0.8959 0.077 Uiso 1 1 calc R . .
C5 C 1.2914(11) 0.4699(5) 0.93156(14) 0.0734(14) Uani 1 1 d . . .
H5A H 1.2818 0.5501 0.9512 0.088 Uiso 1 1 calc R . .
H5B H 1.4703 0.4466 0.9272 0.088 Uiso 1 1 calc R . .
C6 C 1.1547(10) 0.3365(4) 0.94886(11) 0.0609(12) Uani 1 1 d . . .
H6A H 1.2399 0.3046 0.9739 0.073 Uiso 1 1 calc R . .
H6B H 0.9805 0.3629 0.9559 0.073 Uiso 1 1 calc R . .
C7 C 0.8198(8) -0.1537(5) 0.95314(14) 0.0638(12) Uani 1 1 d . . .
H7A H 0.8578 -0.2526 0.9615 0.096 Uiso 1 1 calc R . .
H7B H 0.7287 -0.1553 0.9274 0.096 Uiso 1 1 calc R . .
H7C H 0.7165 -0.1070 0.9738 0.096 Uiso 1 1 calc R . .
C8 C 0.8604(7) 0.0616(4) 0.83296(10) 0.0375(8) Uani 1 1 d . . .
C9 C 0.7575(7) -0.1570(4) 0.79157(11) 0.0418(8) Uani 1 1 d . . .
C10 C 0.9323(9) -0.2636(5) 0.76928(15) 0.0727(14) Uani 1 1 d . . .
H10A H 1.0308 -0.2113 0.7490 0.109 Uiso 1 1 calc R . .
H10B H 0.8315 -0.3378 0.7559 0.109 Uiso 1 1 calc R . .
H10C H 1.0454 -0.3091 0.7888 0.109 Uiso 1 1 calc R . .
C11 C 0.6150(9) -0.2347(5) 0.82558(13) 0.0605(11) Uani 1 1 d . . .
H11A H 0.7350 -0.2760 0.8448 0.091 Uiso 1 1 calc R . .
H11B H 0.5124 -0.3119 0.8140 0.091 Uiso 1 1 calc R . .
H11C H 0.5068 -0.1658 0.8397 0.091 Uiso 1 1 calc R . .
C12 C 0.5813(8) -0.0810(5) 0.76083(12) 0.0584(10) Uani 1 1 d . . .
H12A H 0.4571 -0.0234 0.7755 0.088 Uiso 1 1 calc R . .
H12B H 0.4956 -0.1537 0.7444 0.088 Uiso 1 1 calc R . .
H12C H 0.6802 -0.0179 0.7432 0.088 Uiso 1 1 calc R . .

loop_
_atom_site_aniso_label
_atom_site_aniso_U_11
_atom_site_aniso_U_22
_atom_site_aniso_U_33
_atom_site_aniso_U_23
_atom_site_aniso_U_13
_atom_site_aniso_U_12
S1 0.0465(5) 0.0389(4) 0.0469(5) 0.0083(4) 0.0042(4) 0.0052(4)
O1 0.0508(16) 0.0490(15) 0.0606(16) 0.0148(12) 0.0178(12) 0.0095(12)
O2 0.069(2) 0.0760(19) 0.0583(17) 0.0079(15) -0.0134(15) 0.0006(19)
O3 0.0710(19) 0.0527(17) 0.0721(19) 0.0004(14) 0.0171(16) 0.0153(16)
O4 0.0320(15) 0.0604(19) 0.0843(19) -0.0271(14) 0.0043(13) 0.0045(13)
O5 0.0301(12) 0.0480(13) 0.0601(15) -0.0221(12) 0.0005(11) 0.0002(12)
N1 0.0292(15) 0.0440(16) 0.0445(15) -0.0158(13) 0.0041(13) 0.0053(14)
C1 0.046(2) 0.0351(18) 0.0433(19) 0.0010(15) 0.0046(17) 0.0042(15)
C2 0.0356(19) 0.0341(17) 0.0392(19) -0.0070(14) 0.0017(15) 0.0064(15)
C3 0.074(3) 0.043(2) 0.047(2) 0.0051(16) 0.009(2) -0.001(2)
C4 0.095(4) 0.034(2) 0.065(3) -0.0038(17) 0.008(3) -0.009(2)
C5 0.091(4) 0.053(3) 0.075(3) -0.023(2) -0.016(3) -0.004(2)
C6 0.087(3) 0.055(2) 0.041(2) -0.0026(18) -0.015(2) 0.009(2)
C7 0.055(3) 0.062(3) 0.075(3) 0.013(2) 0.003(2) -0.0043(19)
C8 0.0349(19) 0.0337(17) 0.0440(18) -0.0034(16) -0.0001(15) 0.0032(17)
C9 0.0332(19) 0.045(2) 0.047(2) -0.0107(16) -0.0010(16) -0.0076(17)
C10 0.050(3) 0.069(3) 0.099(3) -0.042(3) -0.001(3) -0.005(2)
C11 0.068(3) 0.056(2) 0.057(2) 0.0028(18) -0.004(2) -0.009(2)
C12 0.050(2) 0.073(3) 0.052(2) 0.004(2) -0.008(2) -0.011(2)

loop_
_geom_bond_atom_site_label_1
_geom_bond_atom_site_label_2
_geom_bond_distance
_geom_bond_site_symmetry_2
_geom_bond_publ_flag
S1 O3 1.419(3) . ?
S1 O2 1.419(3) . ?
S1 O1 1.567(3) . ?
S1 C7 1.733(5) . ?
O1 C1 1.475(4) . ?
O4 C8 1.212(4) . ?
O5 C8 1.343(4) . ?
O5 C9 1.470(4) . ?
N1 C8 1.335(4) . ?
N1 C2 1.450(4) . ?
C1 C6 1.512(5) . ?
C1 C2 1.529(5) . ?
C2 C3 1.509(5) . ?
C3 C4 1.521(5) . ?
C4 C5 1.508(6) . ?
C5 C6 1.515(6) . ?
C9 C11 1.507(5) . ?
C9 C10 1.516(5) . ?
C9 C12 1.523(5) . ?

loop_
_cod_related_entry_id
_cod_related_entry_database
_cod_related_entry_code
1 ChemSpider 9791054
